data_2007900
loop_
_publ_author_name
'Trojette, Basma'
'Hajem, Amen Allah'
'Driss, Ahmed'
'Jouini, Tahar'

_publ_section_title
;
 Monoprotonated <i>o</i>-Phenylenediamine Dihydrogenphosphate
;
_journal_issue 12
_journal_name_full 'Acta Crystallographica Section C'
_journal_page_first 1867
_journal_page_last 1869
_journal_paper_doi 10.1107/S0108270198009147
_journal_volume 54
_journal_year 1998
_chemical_formula_iupac 'C6 H9 N2 1+ , H2 P O4 1-'
_chemical_formula_structural '(1,2 NH3C6H4NH2)H2PO4'
_chemical_formula_sum 'C6 H11 N2 O4 P'
_chemical_formula_weight 206.14
_chemical_name_systematic
;
Monoprotonated-Orthophenylenediamine Dihydrogenphosphate
;
_space_group_IT_number 2
_symmetry_cell_setting triclinic
_symmetry_space_group_name_Hall '-P 1'
_symmetry_space_group_name_H-M 'P -1'
_audit_creation_method SHELXL
_cell_angle_alpha 91.30(2)
_cell_angle_beta 95.16(2)
_cell_angle_gamma 100.71(2)
_cell_formula_units_Z 2
_cell_length_a 4.556(2)
_cell_length_b 9.689(2)
_cell_length_c 10.752(2)
_cell_measurement_reflns_used 25
_cell_measurement_temperature 293(2)
_cell_measurement_theta_max 17
_cell_measurement_theta_min 6
_cell_volume 464.1(2)
_computing_cell_refinement 'CAD-4 EXPRESS'
_computing_data_collection 'CAD-4 EXPRESS (Duisenberg, 1992; Macicek & Yordanov, 1992)'
_computing_data_reduction 'MolEN (Fair, 1990)'
_computing_molecular_graphics 'ORTEPII (Johnson, 1976)'
_computing_publication_material SHELXL93
_computing_structure_refinement 'SHELXL93 (Sheldrick, 1993)'
_computing_structure_solution 'SHELXS-86 (Sheldrick, 1990)'
_diffrn_ambient_temperature 293(2)
_diffrn_measurement_device 'CAD4 diffractometer'
_diffrn_measurement_method \w/2\q
_diffrn_radiation_monochromator graphite
_diffrn_radiation_source 'fine-focus sealed tube'
_diffrn_radiation_type MoK\a
_diffrn_radiation_wavelength 0.71069
_diffrn_reflns_av_R_equivalents 0.0204
_diffrn_reflns_av_sigmaI/netI 0.0256
_diffrn_reflns_limit_h_max 0
_diffrn_reflns_limit_h_min -5
_diffrn_reflns_limit_k_max 11
_diffrn_reflns_limit_k_min -11
_diffrn_reflns_limit_l_max 12
_diffrn_reflns_limit_l_min -12
_diffrn_reflns_number 1865
_diffrn_reflns_theta_max 24.96
_diffrn_reflns_theta_min 2.81
_diffrn_standards_decay_% 0.5
_diffrn_standards_interval_time 120
_diffrn_standards_number 1
_exptl_absorpt_coefficient_mu 0.282
_exptl_absorpt_correction_T_max 0.9997
_exptl_absorpt_correction_T_min 0.9352
_exptl_absorpt_correction_type 'empirical psi-scan (North et al., 1968)'
_exptl_crystal_colour brown
_exptl_crystal_density_diffrn 1.475
_exptl_crystal_density_method 'not measured'
_exptl_crystal_description needle
_exptl_crystal_F_000 216
_exptl_crystal_size_max 0.36
_exptl_crystal_size_mid 0.11
_exptl_crystal_size_min 0.07
_refine_diff_density_max 0.266
_refine_diff_density_min -0.289
_refine_ls_extinction_coef 0.019(6)
_refine_ls_extinction_method SHELXL93_(Sheldrick,_1993)
_refine_ls_goodness_of_fit_all 1.092
_refine_ls_goodness_of_fit_obs 1.104
_refine_ls_hydrogen_treatment refall
_refine_ls_matrix_type full
_refine_ls_number_parameters 163
_refine_ls_number_reflns 1639
_refine_ls_number_restraints 0
_refine_ls_restrained_S_all 1.092
_refine_ls_restrained_S_obs 1.104
_refine_ls_R_factor_all 0.0424
_refine_ls_R_factor_obs 0.0320
_refine_ls_shift/esd_max -0.001
_refine_ls_shift/esd_mean 0.000
_refine_ls_structure_factor_coef Fsqd
_refine_ls_weighting_details 'w = 1/[\s^2^(Fo^2^)+(0.0476P)^2^+0.1667P] where P=(Fo^2^+2Fc^2^)/3'
_refine_ls_weighting_scheme calc
_refine_ls_wR_factor_all 0.0910
_refine_ls_wR_factor_obs 0.0831
_reflns_number_observed 1366
_reflns_number_total 1639
_reflns_observed_criterion I>2\s(I)
_cod_data_source_file cf1225.cif
_cod_data_source_block psi2
_cod_depositor_comments
;
The following automatic conversions were performed:

'_refine_ls_weighting_scheme' value 'calc w =
1/[\s^2^(Fo^2^)+(0.0476P)^2^+0.1667P] where P=(Fo^2^+2Fc^2^)/3' was
changed to 'calc'. New tag '_refine_ls_weighting_details' was
created. The value of the new tag was set to 'w =
1/[\s^2^(Fo^2^)+(0.0476P)^2^+0.1667P] where P=(Fo^2^+2Fc^2^)/3'.

Automatic conversion script
Id: cif_fix_values 3143 2015-03-26 13:38:13Z robertas 
;
_cod_database_code 2007900

loop_
_symmetry_equiv_pos_as_xyz
'x, y, z'
'-x, -y, -z'

loop_
_atom_site_aniso_label
_atom_site_aniso_U_11
_atom_site_aniso_U_22
_atom_site_aniso_U_33
_atom_site_aniso_U_12
_atom_site_aniso_U_13
_atom_site_aniso_U_23
P1 0.0204(3) 0.0247(3) 0.0310(3) 0.0027(2) -0.0018(2) -0.0010(2)
O1 0.0303(7) 0.0424(8) 0.0324(8) 0.0074(6) -0.0019(6) -0.0020(6)
O2 0.0244(7) 0.0253(7) 0.0561(9) 0.0038(6) -0.0045(6) 0.0041(6)
O3 0.0335(8) 0.0245(8) 0.0750(12) 0.0034(7) -0.0047(8) -0.0081(7)
O4 0.0229(8) 0.0934(14) 0.0326(9) 0.0036(8) -0.0011(7) -0.0029(8)
N1 0.0284(9) 0.0235(9) 0.0306(9) 0.0032(7) -0.0021(8) -0.0008(7)
N2 0.0374(10) 0.0237(9) 0.0528(12) -0.0001(8) -0.0059(9) 0.0050(8)
C1 0.0350(10) 0.0270(10) 0.0290(10) 0.010(8) -0.001(8) 0.001(7)
C2 0.0360(10) 0.0270(10) 0.0380(10) 0.0110(10) 0.0040(10) 0.0030(10)
C3 0.071(2) 0.0400(10) 0.050(2) 0.0130(10) 0.0110(10) 0.0160(10)
C4 0.111(3) 0.064(2) 0.0340(10) 0.031(2) 0.0010(10) 0.0130(10)
C5 0.105(2) 0.058(2) 0.0350(10) 0.020(2) -0.021(2) -0.0080(10)
C6 0.070(2) 0.0350(10) 0.0390(10) 0.0080(10) -0.0140(10) -0.0040(10)

loop_
_atom_site_label
_atom_site_fract_x
_atom_site_fract_y
_atom_site_fract_z
_atom_site_U_iso_or_equiv
_atom_site_thermal_displace_type
_atom_site_calc_flag
_atom_site_refinement_flags
_atom_site_occupancy
_atom_site_disorder_group
_atom_site_type_symbol
P1 0.20611(10) 0.25703(5) 0.37298(4) 0.0259(2) Uani d . 1 . P
O1 0.3632(3) 0.2836(2) 0.50230(10) 0.0353(4) Uani d . 1 . O
O2 -0.0208(3) 0.34890(10) 0.34360(10) 0.0359(4) Uani d . 1 . O
O3 0.0237(4) 0.1023(2) 0.3566(2) 0.0454(4) Uani d . 1 . O
O4 0.4318(4) 0.2689(2) 0.2728(2) 0.0509(5) Uani d . 1 . O
N1 -0.0794(4) 0.3642(2) 0.6387(2) 0.0280(4) Uani d . 1 . N
N2 -0.4012(4) 0.0838(2) 0.6727(2) 0.0393(5) Uani d . 1 . N
C1 -0.0814(4) 0.3025(2) 0.7611(2) 0.0299(4) Uani d . 1 . C
C2 -0.2465(5) 0.1688(2) 0.7755(2) 0.0331(5) Uani d . 1 . C
C3 -0.2347(7) 0.1153(3) 0.8946(2) 0.0528(7) Uani d . 1 . C
C4 -0.0649(8) 0.1915(3) 0.9937(2) 0.0677(9) Uani d . 1 . C
C5 0.0989(8) 0.3227(3) 0.9780(2) 0.0671(9) Uani d . 1 . C
C6 0.0909(6) 0.3786(3) 0.8611(2) 0.0495(6) Uani d . 1 . C
HO3 0.128(8) 0.049(3) 0.358(3) 0.072(10) Uiso d . 1 . H
HO4 0.606(8) 0.298(3) 0.299(3) 0.071(10) Uiso d . 1 . H
H1N1 -0.258(6) 0.335(2) 0.592(2) 0.041(6) Uiso d . 1 . H
H2N1 -0.045(5) 0.457(3) 0.647(2) 0.038(6) Uiso d . 1 . H
H3N1 0.059(6) 0.3434(3) 0.599(2) 0.043(7) Uiso d . 1 . H
H1N2 -0.454(6) 0.129(3) 0.611(3) 0.054(8) Uiso d . 1 . H
H2N2 -0.552(7) 0.025(3) 0.696(3) 0.059(8) Uiso d . 1 . H
HC3 -0.343(7) 0.025(3) 0.906(3) 0.066(8) Uiso d . 1 . H
HC4 -0.063(7) 0.151(3) 1.070(3) 0.072(9) Uiso d . 1 . H
HC5 0.220(7) 0.373(3) 1.042(3) 0.070(9) Uiso d . 1 . H
HC6 0.191(6) 0.472(3) 0.848(2) 0.058(8) Uiso d . 1 . H

loop_
_atom_type_symbol
_atom_type_description
_atom_type_scat_dispersion_real
_atom_type_scat_dispersion_imag
_atom_type_scat_source
P P 0.1023 0.0942 'International Tables Vol C Tables 4.2.6.8 and 6.1.1.4'
O O 0.0106 0.0060 'International Tables Vol C Tables 4.2.6.8 and 6.1.1.4'
N N 0.0061 0.0033 'International Tables Vol C Tables 4.2.6.8 and 6.1.1.4'
C C 0.0033 0.0016 'International Tables Vol C Tables 4.2.6.8 and 6.1.1.4'
H H 0.0000 0.0000 'International Tables Vol C Tables 4.2.6.8 and 6.1.1.4'

loop_
_geom_angle_atom_site_label_1
_geom_angle_atom_site_label_2
_geom_angle_atom_site_label_3
_geom_angle
_geom_angle_publ_flag
O1 P1 O2 113.40(10) y
O1 P1 O4 111.60(10) y
O2 P1 O4 110.60(10) y
O1 P1 O3 110.40(10) y
O2 P1 O3 105.20(10) y
O4 P1 O3 105.10(10) y
P1 O3 HO3 111.(3) n
P1 O4 HO4 115.(2) n
C1 N1 H1N1 110.9(15) n
C1 N1 H2N1 110.5(15) n
H1N1 N1 H2N1 109.(2) n
C1 N1 H3N1 111.3(17) n
H1N1 N1 H3N1 109.(2) n
H2N1 N1 H3N1 106.(2) n
C2 N2 H1N2 114.5(18) n
C2 N2 H2N2 110.4(19) n
H1N2 N2 H2N2 112.(3) n
C6 C1 C2 121.2(2) n
C6 C1 N1 118.3(2) n
C2 C1 N1 120.5(2) n
C1 C2 C3 117.5(2) n
C1 C2 N2 122.1(2) n
C3 C2 N2 120.2(2) n
C4 C3 C2 121.2(2) n
C4 C3 HC3 119.9(17) n
C2 C3 HC3 119.0(18) n
C5 C4 C3 120.7(2) n
C5 C4 HC4 122.(2) n
C3 C4 HC4 118.(2) n
C4 C5 C6 119.5(3) n
C4 C5 HC5 122.1(19) n
C6 C5 HC5 118.4(19) n
C5 C6 C1 120.0(2) n
C5 C6 HC6 121.3(16) n
C1 C6 HC6 118.6(16) n

loop_
_geom_bond_atom_site_label_1
_geom_bond_atom_site_label_2
_geom_bond_site_symmetry_2
_geom_bond_distance
_geom_bond_publ_flag
P1 O1 . 1.499(2) y
P1 O2 . 1.502(2) y
P1 O4 . 1.546(2) y
P1 O3 . 1.571(2) y
O3 HO3 . 0.76(3) n
O4 HO4 . 0.81(3) n
N1 C1 . 1.458(2) y
N1 H1N1 . 0.91(3) n
N1 H2N1 . 0.88(3) n
N1 H3N1 . 0.84(3) n
N2 C2 . 1.414(3) y
N2 H1N2 . 0.85(3) n
N2 H2N2 . 0.87(3) n
C1 C6 . 1.383(3) n
C1 C2 . 1.391(3) n
C2 C3 . 1.392(3) n
C3 C4 . 1.372(4) n
C3 HC3 . 0.94(3) n
C4 C5 . 1.372(4) n
C4 HC4 . 0.92(3) n
C5 C6 . 1.380(4) n
C5 HC5 . 0.91(3) n
C6 HC6 . 0.95(3) n

loop_
_geom_hbond_atom_site_label_D
_geom_hbond_atom_site_label_H
_geom_hbond_atom_site_label_A
_geom_hbond_site_symmetry_A
_geom_hbond_distance_DH
_geom_hbond_distance_HA
_geom_hbond_distance_DA
_geom_hbond_angle_DHA
_geom_hbond_publ_flag
O3 HO3 N2 2_556 0.76(3) 1.99(3) 2.744(3) 169(3) y
O4 HO4 O2 1_655 0.81(3) 1.70(3) 2.513(2) 175(3) y
N1 H1N1 O1 1_455 0.91(3) 1.88(3) 2.784(2) 176(2) y
N1 H2N1 O2 2_566 0.89(3) 1.85(3) 2.731(2) 178(2) y
N1 H3N1 O1 . 0.84(3) 1.97(3) 2.809(3) 176(2) y
N2 H1N2 O1 1_455 0.85(3) 2.16(3) 2.972(3) 161(2) y
N2 H2N2 O3 2_456 0.87(3) 2.29(3) 3.051(3) 147(2) y

loop_
_cod_related_entry_id
_cod_related_entry_database
_cod_related_entry_code
1 ChemSpider 14457194
